data_2100767
loop_
_publ_author_name
'Neidle, S.'
'Wilman, D. E. V.'

_publ_section_title
;
 X-ray studies on anti-tumour triazenes. Structures of
 1-(4-carbamoylphenyl)-3,3-dimethyltriazene 1-oxide and
 3,3-dimethyl-1-(4-nitrophenyl)triazene
;
_journal_issue 2
_journal_name_full 'Acta Crystallographica Section B'
_journal_page_first 213
_journal_page_last 217
_journal_paper_doi 10.1107/S0108768191013599
_journal_volume 48
_journal_year 1992
_chemical_formula_sum 'C8 H10 N4 O2'
_chemical_formula_weight 194
_space_group_crystal_system triclinic
_space_group_IT_number 2
_space_group_name_Hall '-P 1'
_space_group_name_H-M_alt 'P -1'
_cell_angle_alpha 103.290(10)
_cell_angle_beta 93.080(10)
_cell_angle_gamma 94.610(10)
_cell_formula_units_Z 2
_cell_length_a 5.9660(10)
_cell_length_b 7.6810(10)
_cell_length_c 10.4830(10)
_cell_volume 464.71(11)
_diffrn_radiation_type Cu
_diffrn_radiation_wavelength 1.54184
_exptl_absorpt_coefficient_mu 0.831
_exptl_crystal_density_diffrn 1.388
_cod_data_source_file li0113.cif
_cod_data_source_block li0113b
_cod_depositor_comments
;
 Updating space group information and adding the symmetry operation list.

 Antanas Vaitkus,
 2018-06-14
;
_cod_original_cell_volume 464
_cod_database_code 2100767

loop_
_space_group_symop_id
_space_group_symop_operation_xyz
1 x,y,z
2 -x,-y,-z

loop_
_atom_site_label
_atom_site_fract_x
_atom_site_fract_y
_atom_site_fract_z
O1 1.3771(4) .5123(4) 1.2255(3)
O2 1.0481(5) .4880(4) 1.2976(2)
N1 .8725(4) .0022(3) .7195(2)
N2 .6610(4) -.0497(3) .7047(2)
N3 .5949(4) -.1584(3) .5912(2)
N4 1.1791(5) .4540(3) 1.2109(2)
C1 .9337(5) .1167(3) .8448(2)
C2 .7929(5) .1522(4) .9482(3)
C3 .8708(5) .2634(4) 1.0671(3)
C4 1.0933(5) .3382(3) 1.0842(2)
C5 1.2349(5) .3047(4) .9841(3)
C6 1.1551(5) .1950(4) .8655(3)
C9 .7529(6) -.2236(5) .4944(3)
C8 .3622(6) -.2303(5) .5740(3)
H2 .624 .095(5) .938(4)
H3 .780(6) .291(5) 1.129(4)
H5 1.380(5) .360(4) .999(3)
H6 1.234(5) .169(4) .800(3)
H71 .900 -.161 .522
H72 .764 -.349 .487
H73 .706 -.205 .411
H81 .282 -.174 .644
H82 .295 -.214 .493
H83 .353 -.357 .569

loop_
_geom_bond_atom_site_label_1
_geom_bond_atom_site_label_2
_geom_bond_distance
C1 N1 1.415(2)
N1 N2 1.282(2)
N2 N3 1.307(2)
N3 C8 1.438(2)
N3 C9 1.454(2)
